data_1507607
loop_
_publ_author_name
'Jiang, Biao'
'Wang, Jue'
'Huang, Zuo-Gang'

_publ_section_title
;
 Studies toward the Total Synthesis of Nagelamide K.
;
_journal_issue 8
_journal_name_full 'Organic letters'
_journal_page_first 2070
_journal_page_last 2073
_journal_paper_doi 10.1021/ol3005886
_journal_volume 14
_journal_year 2012
_chemical_formula_sum 'C14 H21 N5 O5 S'
_chemical_formula_weight 371.42
_chemical_name_systematic
; 
 ? 
;
_space_group_IT_number 14
_symmetry_cell_setting monoclinic
_symmetry_space_group_name_Hall '-P 2yn'
_symmetry_space_group_name_H-M 'P 1 21/n 1'
_atom_sites_solution_hydrogens geom
_atom_sites_solution_primary direct
_atom_sites_solution_secondary difmap
_audit_creation_method SHELXL-97
_cell_angle_alpha 90.00
_cell_angle_beta 118.977(3)
_cell_angle_gamma 90.00
_cell_formula_units_Z 4
_cell_length_a 12.401(2)
_cell_length_b 12.639(2)
_cell_length_c 12.675(2)
_cell_measurement_reflns_used 3500
_cell_measurement_temperature 293(2)
_cell_measurement_theta_max 53.857
_cell_measurement_theta_min 4.885
_cell_volume 1737.9(5)
_computing_cell_refinement 'Bruker SMART'
_computing_data_collection 'Bruker SMART'
_computing_data_reduction 'Bruker SHELXTL'
_computing_molecular_graphics 'Bruker SHELXTL'
_computing_publication_material 'Bruker SHELXTL'
_computing_structure_refinement 'SHELXL-97 (Sheldrick, 1997)'
_computing_structure_solution 'SHELXS-97 (Sheldrick, 1990)'
_diffrn_ambient_temperature 293(2)
_diffrn_measured_fraction_theta_full 0.996
_diffrn_measured_fraction_theta_max 0.996
_diffrn_measurement_device_type 'CCD area detector'
_diffrn_measurement_method 'phi and omega scans'
_diffrn_radiation_monochromator graphite
_diffrn_radiation_source 'fine-focus sealed tube'
_diffrn_radiation_type MoK\a
_diffrn_radiation_wavelength 0.71073
_diffrn_reflns_av_R_equivalents 0.0281
_diffrn_reflns_av_sigmaI/netI 0.0342
_diffrn_reflns_limit_h_max 15
_diffrn_reflns_limit_h_min -11
_diffrn_reflns_limit_k_max 15
_diffrn_reflns_limit_k_min -14
_diffrn_reflns_limit_l_max 15
_diffrn_reflns_limit_l_min -15
_diffrn_reflns_number 9297
_diffrn_reflns_theta_full 26.00
_diffrn_reflns_theta_max 26.00
_diffrn_reflns_theta_min 2.44
_exptl_absorpt_coefficient_mu 0.222
_exptl_absorpt_correction_T_max 1.00000
_exptl_absorpt_correction_T_min 0.84172
_exptl_absorpt_correction_type empirical
_exptl_absorpt_process_details sadabs
_exptl_crystal_colour colorless
_exptl_crystal_density_diffrn 1.420
_exptl_crystal_density_method 'not measured'
_exptl_crystal_description prismatic
_exptl_crystal_F_000 784
_exptl_crystal_size_max 0.256
_exptl_crystal_size_mid 0.232
_exptl_crystal_size_min 0.201
_refine_diff_density_max 0.244
_refine_diff_density_min -0.244
_refine_diff_density_rms 0.043
_refine_ls_extinction_method none
_refine_ls_goodness_of_fit_ref 0.955
_refine_ls_hydrogen_treatment mixed
_refine_ls_matrix_type full
_refine_ls_number_parameters 238
_refine_ls_number_reflns 3403
_refine_ls_number_restraints 0
_refine_ls_restrained_S_all 0.955
_refine_ls_R_factor_all 0.0470
_refine_ls_R_factor_gt 0.0378
_refine_ls_shift/su_max 0.026
_refine_ls_shift/su_mean 0.001
_refine_ls_structure_factor_coef Fsqd
_refine_ls_weighting_details 'calc w=1/[\s^2^(Fo^2^)+(0.0609P)^2^+0.0000P] where P=(Fo^2^+2Fc^2^)/3'
_refine_ls_weighting_scheme calc
_refine_ls_wR_factor_gt 0.0951
_refine_ls_wR_factor_ref 0.0989
_reflns_number_gt 2657
_reflns_number_total 3403
_reflns_threshold_expression >2sigma(I)
_cod_data_source_file ol3005886_si_005.cif
_cod_data_source_block cd201410
_cod_depositor_comments
;
The following automatic conversions were performed:

'_symmetry_cell_setting' value 'Monoclinic' changed to 'monoclinic'
according to /home/saulius/struct/CIF-dictionaries/cif_core.dic
dictionary named 'cif_core.dic' version 2.4.1 from 2010-06-29.

Automatic conversion script
Id: cif_fix_values 1715 2011-07-08 13:25:40Z adriana 
;
_cod_original_cell_volume 1737.9(6)
_cod_original_sg_symbol_H-M P2(1)/n
_cod_database_code 1507607

loop_
_symmetry_equiv_pos_as_xyz
'x, y, z'
'-x+1/2, y+1/2, -z+1/2'
'-x, -y, -z'
'x-1/2, -y-1/2, z-1/2'

loop_
_atom_site_label
_atom_site_type_symbol
_atom_site_fract_x
_atom_site_fract_y
_atom_site_fract_z
_atom_site_U_iso_or_equiv
_atom_site_adp_type
_atom_site_occupancy
_atom_site_symmetry_multiplicity
_atom_site_calc_flag
_atom_site_refinement_flags
S1 S 0.36550(4) 1.14566(3) 0.03387(4) 0.03982(15) Uani 1 1 d .
N1 N 0.46447(13) 1.12759(10) 0.18283(12) 0.0378(3) Uani 1 1 d .
N2 N 0.54060(13) 1.13249(11) 0.37992(13) 0.0413(4) Uani 1 1 d .
N3 N 0.80344(12) 0.97953(10) 0.39705(11) 0.0334(3) Uani 1 1 d .
N4 N 0.92848(13) 0.97529(13) 0.31955(13) 0.0472(4) Uani 1 1 d .
N5 N 0.25684(13) 1.06416(11) -0.00300(13) 0.0449(4) Uani 1 1 d .
O1 O 0.87209(11) 0.96340(10) 0.70764(10) 0.0454(3) Uani 1 1 d .
H1 H 0.9300 0.9881 0.7016 0.068 Uiso 1 1 calc R
O2 O 0.44565(11) 0.82189(11) 0.39790(11) 0.0529(4) Uani 1 1 d .
H2 H 0.4475 0.8370 0.4617 0.079 Uiso 1 1 calc R
O3 O 0.31934(13) 1.24873(9) 0.02621(12) 0.0606(4) Uani 1 1 d .
O4 O 0.43598(12) 1.11796(10) -0.02230(11) 0.0517(3) Uani 1 1 d .
O5 O 0.21190(16) 0.86088(14) 0.21202(14) 0.0632(4) Uani 1 1 d .
C1 C 0.45232(16) 1.16600(13) 0.27677(16) 0.0425(4) Uani 1 1 d .
H1A H 0.3890 1.2106 0.2685 0.051 Uiso 1 1 calc R
C2 C 0.56795(15) 1.06378(12) 0.23178(14) 0.0375(4) Uani 1 1 d .
H2A H 0.5995 1.0256 0.1901 0.045 Uiso 1 1 calc R
C3 C 0.61363(15) 1.06815(12) 0.35202(14) 0.0330(4) Uani 1 1 d .
C4 C 0.72770(14) 1.01611(12) 0.44936(14) 0.0324(4) Uani 1 1 d .
H4 H 0.7745 1.0682 0.5124 0.039 Uiso 1 1 calc R
C5 C 0.69932(15) 0.92097(12) 0.50626(13) 0.0331(4) Uani 1 1 d .
H5 H 0.6370 0.9421 0.5286 0.040 Uiso 1 1 calc R
C6 C 0.64876(15) 0.82985(12) 0.41844(14) 0.0349(4) Uani 1 1 d .
C7 C 0.69572(16) 0.81156(13) 0.34454(15) 0.0393(4) Uani 1 1 d .
H7 H 0.6692 0.7530 0.2937 0.047 Uiso 1 1 calc R
C8 C 0.78694(15) 0.88142(13) 0.34275(14) 0.0361(4) Uani 1 1 d .
C9 C 0.86597(16) 0.88101(15) 0.29718(15) 0.0450(4) Uani 1 1 d .
H9 H 0.8764 0.8244 0.2562 0.054 Uiso 1 1 calc R
C10 C 0.88740(15) 1.03224(14) 0.37974(15) 0.0404(4) Uani 1 1 d .
H10 H 0.9135 1.1007 0.4069 0.048 Uiso 1 1 calc R
C11 C 0.81501(16) 0.88284(13) 0.62086(14) 0.0402(4) Uani 1 1 d .
H11A H 0.7920 0.8254 0.6568 0.048 Uiso 1 1 calc R
H11B H 0.8740 0.8552 0.5983 0.048 Uiso 1 1 calc R
C12 C 0.55172(16) 0.76177(14) 0.42187(16) 0.0427(4) Uani 1 1 d .
H12A H 0.5289 0.7059 0.3624 0.051 Uiso 1 1 calc R
H12B H 0.5846 0.7291 0.5007 0.051 Uiso 1 1 calc R
C13 C 0.2818(2) 0.95180(15) -0.0078(2) 0.0652(6) Uani 1 1 d .
H13A H 0.2974 0.9184 0.0663 0.098 Uiso 1 1 calc R
H13B H 0.3527 0.9440 -0.0189 0.098 Uiso 1 1 calc R
H13C H 0.2118 0.9192 -0.0739 0.098 Uiso 1 1 calc R
C14 C 0.1533(2) 1.08974(18) 0.0173(2) 0.0715(6) Uani 1 1 d .
H14A H 0.0818 1.0507 -0.0385 0.107 Uiso 1 1 calc R
H14B H 0.1363 1.1642 0.0054 0.107 Uiso 1 1 calc R
H14C H 0.1738 1.0711 0.0983 0.107 Uiso 1 1 calc R
H5A H 0.292(3) 0.854(2) 0.271(3) 0.123(11) Uiso 1 1 d .
H5B H 0.192(3) 0.917(2) 0.241(3) 0.113(11) Uiso 1 1 d .

loop_
_atom_site_aniso_label
_atom_site_aniso_U_11
_atom_site_aniso_U_22
_atom_site_aniso_U_33
_atom_site_aniso_U_23
_atom_site_aniso_U_13
_atom_site_aniso_U_12
S1 0.0404(3) 0.0382(3) 0.0368(2) 0.00801(18) 0.0155(2) 0.00727(19)
N1 0.0392(8) 0.0366(7) 0.0339(7) 0.0017(6) 0.0147(6) 0.0098(6)
N2 0.0415(8) 0.0446(8) 0.0385(8) -0.0047(6) 0.0199(7) 0.0080(7)
N3 0.0294(7) 0.0385(7) 0.0326(7) 0.0030(6) 0.0151(6) 0.0020(6)
N4 0.0373(8) 0.0645(10) 0.0427(9) 0.0030(7) 0.0216(7) -0.0007(8)
N5 0.0397(8) 0.0471(9) 0.0467(8) -0.0011(7) 0.0199(7) 0.0010(7)
O1 0.0405(7) 0.0610(8) 0.0350(6) -0.0076(6) 0.0186(6) -0.0076(6)
O2 0.0375(7) 0.0772(9) 0.0448(7) -0.0053(7) 0.0205(6) 0.0034(7)
O3 0.0628(9) 0.0392(7) 0.0648(9) 0.0139(6) 0.0191(7) 0.0154(7)
O4 0.0487(7) 0.0701(8) 0.0414(7) 0.0085(6) 0.0259(6) 0.0033(7)
O5 0.0563(10) 0.0670(10) 0.0554(9) -0.0115(7) 0.0184(8) -0.0034(8)
C1 0.0400(10) 0.0433(10) 0.0444(10) -0.0047(8) 0.0206(9) 0.0104(8)
C2 0.0383(9) 0.0385(9) 0.0375(9) 0.0006(7) 0.0198(8) 0.0098(7)
C3 0.0343(9) 0.0309(8) 0.0351(8) -0.0028(7) 0.0178(7) 0.0003(7)
C4 0.0332(9) 0.0329(8) 0.0319(8) -0.0021(6) 0.0166(7) 0.0006(7)
C5 0.0322(9) 0.0355(8) 0.0338(8) -0.0011(7) 0.0175(7) 0.0010(7)
C6 0.0352(9) 0.0322(8) 0.0362(9) 0.0007(7) 0.0164(8) -0.0002(7)
C7 0.0427(10) 0.0348(9) 0.0399(9) -0.0053(7) 0.0196(8) 0.0015(8)
C8 0.0346(9) 0.0387(9) 0.0351(9) 0.0022(7) 0.0169(8) 0.0053(7)
C9 0.0424(10) 0.0555(11) 0.0408(10) -0.0005(8) 0.0229(9) 0.0080(9)
C10 0.0332(9) 0.0485(10) 0.0376(9) 0.0051(8) 0.0156(8) -0.0029(8)
C11 0.0402(9) 0.0434(9) 0.0347(9) 0.0041(7) 0.0163(8) 0.0002(8)
C12 0.0417(10) 0.0433(10) 0.0437(10) -0.0051(8) 0.0212(9) -0.0041(8)
C13 0.0797(15) 0.0473(12) 0.0838(15) -0.0077(10) 0.0516(13) -0.0067(11)
C14 0.0565(13) 0.0789(15) 0.0919(17) 0.0055(13) 0.0460(13) 0.0064(12)

loop_
_atom_type_symbol
_atom_type_description
_atom_type_scat_dispersion_real
_atom_type_scat_dispersion_imag
_atom_type_scat_source
C C 0.0033 0.0016 'International Tables Vol C Tables 4.2.6.8 and 6.1.1.4'
H H 0.0000 0.0000 'International Tables Vol C Tables 4.2.6.8 and 6.1.1.4'
N N 0.0061 0.0033 'International Tables Vol C Tables 4.2.6.8 and 6.1.1.4'
O O 0.0106 0.0060 'International Tables Vol C Tables 4.2.6.8 and 6.1.1.4'
S S 0.1246 0.1234 'International Tables Vol C Tables 4.2.6.8 and 6.1.1.4'

loop_
_geom_angle_atom_site_label_1
_geom_angle_atom_site_label_2
_geom_angle_atom_site_label_3
_geom_angle
O3 S1 O4 121.66(9)
O3 S1 N5 108.89(8)
O4 S1 N5 109.71(8)
O3 S1 N1 104.61(7)
O4 S1 N1 103.69(7)
N5 S1 N1 107.19(8)
C1 N1 C2 106.73(13)
C1 N1 S1 126.80(12)
C2 N1 S1 126.29(11)
C1 N2 C3 105.67(14)
C10 N3 C8 107.65(14)
C10 N3 C4 129.60(14)
C8 N3 C4 122.40(13)
C10 N4 C9 104.80(15)
C13 N5 C14 116.35(16)
C13 N5 S1 118.65(14)
C14 N5 S1 120.04(13)
C11 O1 H1 109.5
C12 O2 H2 109.5
H5A O5 H5B 98(3)
N2 C1 N1 111.50(15)
N2 C1 H1A 124.3
N1 C1 H1A 124.3
C3 C2 N1 105.92(14)
C3 C2 H2A 127.0
N1 C2 H2A 127.0
C2 C3 N2 110.18(14)
C2 C3 C4 128.56(14)
N2 C3 C4 121.25(13)
N3 C4 C3 108.76(12)
N3 C4 C5 108.09(12)
C3 C4 C5 113.01(13)
N3 C4 H4 109.0
C3 C4 H4 109.0
C5 C4 H4 109.0
C6 C5 C4 111.12(13)
C6 C5 C11 108.68(13)
C4 C5 C11 111.61(13)
C6 C5 H5 108.4
C4 C5 H5 108.4
C11 C5 H5 108.4
C7 C6 C12 123.26(15)
C7 C6 C5 118.70(15)
C12 C6 C5 117.99(14)
C6 C7 C8 120.95(15)
C6 C7 H7 119.5
C8 C7 H7 119.5
C9 C8 N3 104.57(15)
C9 C8 C7 137.48(16)
N3 C8 C7 117.91(14)
C8 C9 N4 111.12(16)
C8 C9 H9 124.4
N4 C9 H9 124.4
N4 C10 N3 111.84(16)
N4 C10 H10 124.1
N3 C10 H10 124.1
O1 C11 C5 113.25(13)
O1 C11 H11A 108.9
C5 C11 H11A 108.9
O1 C11 H11B 108.9
C5 C11 H11B 108.9
H11A C11 H11B 107.7
O2 C12 C6 111.15(14)
O2 C12 H12A 109.4
C6 C12 H12A 109.4
O2 C12 H12B 109.4
C6 C12 H12B 109.4
H12A C12 H12B 108.0
N5 C13 H13A 109.5
N5 C13 H13B 109.5
H13A C13 H13B 109.5
N5 C13 H13C 109.5
H13A C13 H13C 109.5
H13B C13 H13C 109.5
N5 C14 H14A 109.5
N5 C14 H14B 109.5
H14A C14 H14B 109.5
N5 C14 H14C 109.5
H14A C14 H14C 109.5
H14B C14 H14C 109.5

loop_
_geom_bond_atom_site_label_1
_geom_bond_atom_site_label_2
_geom_bond_distance
S1 O3 1.4073(13)
S1 O4 1.4129(13)
S1 N5 1.5764(15)
S1 N1 1.6964(14)
N1 C1 1.360(2)
N1 C2 1.382(2)
N2 C1 1.304(2)
N2 C3 1.385(2)
N3 C10 1.341(2)
N3 C8 1.385(2)
N3 C4 1.4625(19)
N4 C10 1.318(2)
N4 C9 1.374(2)
N5 C13 1.461(2)
N5 C14 1.463(2)
O1 C11 1.4118(19)
O1 H1 0.8200
O2 C12 1.419(2)
O2 H2 0.8200
O5 H5A 0.91(3)
O5 H5B 0.89(3)
C1 H1A 0.9300
C2 C3 1.345(2)
C2 H2A 0.9300
C3 C4 1.505(2)
C4 C5 1.528(2)
C4 H4 0.9800
C5 C6 1.511(2)
C5 C11 1.543(2)
C5 H5 0.9800
C6 C7 1.341(2)
C6 C12 1.497(2)
C7 C8 1.444(2)
C7 H7 0.9300
C8 C9 1.357(2)
C9 H9 0.9300
C10 H10 0.9300
C11 H11A 0.9700
C11 H11B 0.9700
C12 H12A 0.9700
C12 H12B 0.9700
C13 H13A 0.9600
C13 H13B 0.9600
C13 H13C 0.9600
C14 H14A 0.9600
C14 H14B 0.9600
C14 H14C 0.9600

loop_
_geom_hbond_atom_site_label_D
_geom_hbond_atom_site_label_H
_geom_hbond_atom_site_label_A
_geom_hbond_distance_DH
_geom_hbond_distance_HA
_geom_hbond_distance_DA
_geom_hbond_angle_DHA
_geom_hbond_site_symmetry_A
O1 H1 N4 0.82 1.96 2.7681(19) 171.1 3_776
O2 H2 N2 0.82 1.98 2.7976(19) 176.8 3_676
O5 H5B O1 0.89(3) 1.95(3) 2.843(2) 173(3) 3_676
O5 H5A O2 0.91(3) 1.85(3) 2.753(2) 171(3) .

loop_
_geom_torsion_atom_site_label_1
_geom_torsion_atom_site_label_2
_geom_torsion_atom_site_label_3
_geom_torsion_atom_site_label_4
_geom_torsion
O3 S1 N1 C1 34.97(16)
O4 S1 N1 C1 163.42(15)
N5 S1 N1 C1 -80.55(16)
O3 S1 N1 C2 -150.66(14)
O4 S1 N1 C2 -22.21(16)
N5 S1 N1 C2 93.82(15)
O3 S1 N5 C13 176.89(14)
O4 S1 N5 C13 41.50(16)
N1 S1 N5 C13 -70.47(15)
O3 S1 N5 C14 -28.92(17)
O4 S1 N5 C14 -164.31(15)
N1 S1 N5 C14 83.71(16)
C3 N2 C1 N1 -0.52(19)
C2 N1 C1 N2 0.9(2)
S1 N1 C1 N2 176.14(12)
C1 N1 C2 C3 -0.86(18)
S1 N1 C2 C3 -176.15(12)
N1 C2 C3 N2 0.57(18)
N1 C2 C3 C4 -178.08(15)
C1 N2 C3 C2 -0.05(19)
C1 N2 C3 C4 178.72(15)
C10 N3 C4 C3 85.27(18)
C8 N3 C4 C3 -86.98(16)
C10 N3 C4 C5 -151.70(15)
C8 N3 C4 C5 36.06(18)
C2 C3 C4 N3 14.6(2)
N2 C3 C4 N3 -163.93(14)
C2 C3 C4 C5 -105.45(19)
N2 C3 C4 C5 76.04(18)
N3 C4 C5 C6 -50.97(16)
C3 C4 C5 C6 69.44(17)
N3 C4 C5 C11 70.52(16)
C3 C4 C5 C11 -169.07(13)
C4 C5 C6 C7 38.1(2)
C11 C5 C6 C7 -85.13(18)
C4 C5 C6 C12 -144.30(14)
C11 C5 C6 C12 92.51(17)
C12 C6 C7 C8 178.37(15)
C5 C6 C7 C8 -4.1(2)
C10 N3 C8 C9 1.14(17)
C4 N3 C8 C9 174.87(13)
C10 N3 C8 C7 -177.16(14)
C4 N3 C8 C7 -3.4(2)
C6 C7 C8 C9 167.63(19)
C6 C7 C8 N3 -14.8(2)
N3 C8 C9 N4 -1.02(18)
C7 C8 C9 N4 176.76(18)
C10 N4 C9 C8 0.50(19)
C9 N4 C10 N3 0.27(18)
C8 N3 C10 N4 -0.91(18)
C4 N3 C10 N4 -174.04(14)
C6 C5 C11 O1 178.03(13)
C4 C5 C11 O1 55.13(18)
C7 C6 C12 O2 -122.25(17)
C5 C6 C12 O2 60.22(19)
